data_2218421
loop_
_publ_author_name
'Akkurt, Mehmet'
'Y\?ild\?ir\?im, Sema \"Ozt\"urk'
'Asiri, Abdullah Mohamed'
'McKee, Vickie'

_publ_section_title
;
 Ethyl 5-acetyl-2-amino-4-methylthiophene-3-carboxylate
;
_journal_coeditor_code HB2733
_journal_issue 6
_journal_name_full 'Acta Crystallographica Section E'
_journal_page_first o1084
_journal_paper_doi 10.1107/S1600536808014177
_journal_volume 64
_journal_year 2008
_chemical_formula_iupac 'C10 H13 N O3 S'
_chemical_formula_moiety 'C10 H13 N O3 S'
_chemical_formula_sum 'C10 H13 N O3 S'
_chemical_formula_weight 227.28
_chemical_name_systematic
;
Ethyl 5-acetyl-2-amino-4-methylthiophene-3-carboxylate
;
_space_group_IT_number 14
_symmetry_cell_setting monoclinic
_symmetry_space_group_name_Hall '-P 2yn'
_symmetry_space_group_name_H-M 'P 1 21/n 1'
_atom_sites_solution_hydrogens geom
_atom_sites_solution_primary direct
_atom_sites_solution_secondary difmap
_cell_angle_alpha 90
_cell_angle_beta 94.4650(10)
_cell_angle_gamma 90
_cell_formula_units_Z 4
_cell_length_a 7.5397(3)
_cell_length_b 8.4514(3)
_cell_length_c 16.7058(6)
_cell_measurement_reflns_used 4913
_cell_measurement_temperature 150(2)
_cell_measurement_theta_max 31.07
_cell_measurement_theta_min 2.45
_cell_volume 1061.28(7)
_computing_cell_refinement 'APEX2 (Bruker, 2005)'
_computing_data_collection 'APEX2 (Bruker, 2005)'
_computing_data_reduction 'APEX2 (Bruker, 2005)'
_computing_molecular_graphics 'ORTEP-3 for Windows (Farrugia, 1997)'
_computing_publication_material 'WinGX (Farrugia, 1999)'
_computing_structure_refinement 'SHELXL97 (Sheldrick, 2008)'
_computing_structure_solution 'SIR97 (Altomare <i>et al.</i>,  1999)'
_diffrn_ambient_temperature 150(2)
_diffrn_measured_fraction_theta_full 0.934
_diffrn_measured_fraction_theta_max 0.934
_diffrn_measurement_device_type 'Bruker APEXII CCD'
_diffrn_measurement_method '\f and \w'
_diffrn_radiation_monochromator graphite
_diffrn_radiation_source 'sealed tube'
_diffrn_radiation_type MoK\a
_diffrn_radiation_wavelength 0.71073
_diffrn_reflns_av_R_equivalents 0.0246
_diffrn_reflns_av_sigmaI/netI 0.0228
_diffrn_reflns_limit_h_max 10
_diffrn_reflns_limit_h_min -11
_diffrn_reflns_limit_k_max 12
_diffrn_reflns_limit_k_min -12
_diffrn_reflns_limit_l_max 24
_diffrn_reflns_limit_l_min -23
_diffrn_reflns_number 12338
_diffrn_reflns_reduction_process
;
;
_diffrn_reflns_theta_full 31.84
_diffrn_reflns_theta_max 31.84
_diffrn_reflns_theta_min 2.45
_diffrn_standards_number 0
_exptl_absorpt_coefficient_mu 0.291
_exptl_absorpt_correction_T_max 0.971
_exptl_absorpt_correction_T_min 0.920
_exptl_absorpt_correction_type multi-scan
_exptl_absorpt_process_details '(SADABS; Sheldrick, 2003)'
_exptl_crystal_colour orange
_exptl_crystal_density_diffrn 1.423
_exptl_crystal_density_method 'Not Measured'
_exptl_crystal_description block
_exptl_crystal_F_000 480
_exptl_crystal_size_max 0.29
_exptl_crystal_size_mid 0.26
_exptl_crystal_size_min 0.10
_refine_diff_density_max 0.443
_refine_diff_density_min -0.339
_refine_ls_extinction_method none
_refine_ls_goodness_of_fit_ref 1.049
_refine_ls_hydrogen_treatment constr
_refine_ls_matrix_type full
_refine_ls_number_parameters 136
_refine_ls_number_reflns 3400
_refine_ls_number_restraints 0
_refine_ls_restrained_S_all 1.049
_refine_ls_R_factor_all 0.0447
_refine_ls_R_factor_gt 0.0383
_refine_ls_shift/su_max 0.001
_refine_ls_shift/su_mean 0.000
_refine_ls_structure_factor_coef Fsqd
_refine_ls_weighting_details 'calc w=1/[\s^2^(Fo^2^)+(0.06P)^2^+0.3751P] where P=(Fo^2^+2Fc^2^)/3'
_refine_ls_weighting_scheme calc
_refine_ls_wR_factor_gt 0.1052
_refine_ls_wR_factor_ref 0.1107
_reflns_number_gt 2944
_reflns_number_total 3400
_reflns_threshold_expression I>2\s(I)
_cod_data_source_file hb2733.cif
_cod_data_source_block I
_cod_original_sg_symbol_H-M 'P 21/n'
_cod_database_code 2218421
_cod_database_fobs_code 2218421

loop_
_symmetry_equiv_pos_site_id
_symmetry_equiv_pos_as_xyz
1 x,y,z
2 1/2-x,1/2+y,1/2-z
3 -x,-y,-z
4 1/2+x,1/2-y,1/2+z

loop_
_atom_site_aniso_label
_atom_site_aniso_U_11
_atom_site_aniso_U_22
_atom_site_aniso_U_33
_atom_site_aniso_U_12
_atom_site_aniso_U_13
_atom_site_aniso_U_23
S1 0.0306(2) 0.0254(2) 0.01420(10) -0.00320(10) 0.00170(10) -0.00090(10)
O1 0.0409(6) 0.0366(5) 0.0198(4) 0.0027(4) 0.0031(4) 0.0076(4)
O2 0.0468(6) 0.0238(4) 0.0241(5) 0.0083(4) 0.0037(4) -0.0003(3)
O3 0.0348(5) 0.0258(4) 0.0147(4) 0.0055(4) 0.0015(3) 0.0012(3)
N1 0.0373(6) 0.0222(5) 0.0197(5) -0.0009(4) 0.0038(4) -0.0052(4)
C1 0.0386(7) 0.0263(6) 0.0271(6) 0.0064(5) 0.0016(5) 0.0038(5)
C2 0.0248(5) 0.0262(6) 0.0212(5) -0.0031(4) 0.0027(4) 0.0040(4)
C3 0.0245(5) 0.0224(5) 0.0163(5) -0.0032(4) 0.0023(4) -0.0006(4)
C4 0.0200(5) 0.0211(5) 0.0164(5) -0.0030(4) 0.0022(4) -0.0010(4)
C5 0.0327(6) 0.0246(6) 0.0174(5) 0.0024(5) 0.0017(4) -0.0026(4)
C6 0.0216(5) 0.0206(5) 0.0161(5) -0.0026(4) 0.0018(4) -0.0013(4)
C7 0.0228(5) 0.0217(5) 0.0180(5) -0.0045(4) 0.0024(4) -0.0017(4)
C8 0.0234(5) 0.0215(5) 0.0173(5) -0.0025(4) 0.0019(4) -0.0008(4)
C9 0.0360(7) 0.0270(6) 0.0185(5) 0.0027(5) 0.0010(5) 0.0057(4)
C10 0.0407(7) 0.0392(7) 0.0179(5) 0.0024(6) 0.0044(5) 0.0023(5)

loop_
_atom_site_type_symbol
_atom_site_label
_atom_site_fract_x
_atom_site_fract_y
_atom_site_fract_z
_atom_site_U_iso_or_equiv
_atom_site_thermal_displace_type
_atom_site_calc_flag
_atom_site_refinement_flags
_atom_site_occupancy
S S1 0.74240(4) 0.44716(4) 0.82882(2) 0.02340(10) Uani . . 1.000
O O1 0.58575(14) 0.74136(13) 0.79734(6) 0.0324(3) Uani . . 1.000
O O2 0.94110(15) 0.13922(12) 1.03979(6) 0.0315(3) Uani . . 1.000
O O3 0.83808(13) 0.32842(11) 1.11776(5) 0.0251(3) Uani . . 1.000
N N1 0.88307(16) 0.17090(13) 0.87660(6) 0.0263(3) Uani . . 1.000
C C1 0.5682(2) 0.86338(17) 0.92406(8) 0.0307(4) Uani . . 1.000
C C2 0.61541(17) 0.72854(15) 0.87090(7) 0.0240(3) Uani . . 1.000
C C3 0.69568(16) 0.58332(15) 0.90307(7) 0.0210(3) Uani . . 1.000
C C4 0.74019(15) 0.52653(14) 0.97964(7) 0.0191(3) Uani . . 1.000
C C5 0.71928(18) 0.61996(15) 1.05495(7) 0.0249(3) Uani . . 1.000
C C6 0.81050(15) 0.36847(14) 0.97838(7) 0.0194(3) Uani . . 1.000
C C7 0.82188(16) 0.31123(14) 0.89967(7) 0.0208(3) Uani . . 1.000
C C8 0.87045(16) 0.26784(14) 1.04635(7) 0.0207(3) Uani . . 1.000
C C9 0.90152(19) 0.23865(16) 1.18821(7) 0.0272(3) Uani . . 1.000
C C10 0.8610(2) 0.33700(19) 1.25956(8) 0.0325(4) Uani . . 1.000
H HN1A 0.92190 0.10290 0.91200 0.0320 Uiso calc R 1.000
H H1A 0.51730 0.94800 0.89160 0.0460 Uiso calc . 0.500
H H1B 0.67360 0.90040 0.95430 0.0460 Uiso calc . 0.500
H H1C 0.48370 0.82780 0.96020 0.0460 Uiso calc . 0.500
H H1D 0.59910 0.83610 0.97920 0.0460 Uiso calc . 0.500
H H1E 0.44280 0.88380 0.91640 0.0460 Uiso calc . 0.500
H H1F 0.63260 0.95630 0.91050 0.0460 Uiso calc . 0.500
H HN1B 0.88350 0.14890 0.82640 0.0320 Uiso calc R 1.000
H H5A 0.75800 0.55710 1.10090 0.0370 Uiso calc . 0.500
H H5B 0.59650 0.64800 1.05770 0.0370 Uiso calc . 0.500
H H5C 0.78990 0.71440 1.05430 0.0370 Uiso calc . 0.500
H H5D 0.67160 0.72250 1.04100 0.0370 Uiso calc . 0.500
H H5E 0.83320 0.63170 1.08430 0.0370 Uiso calc . 0.500
H H5F 0.63970 0.56530 1.08760 0.0370 Uiso calc . 0.500
H H9A 1.02850 0.21990 1.18830 0.0330 Uiso calc R 1.000
H H9B 0.84120 0.13740 1.18920 0.0330 Uiso calc R 1.000
H H10A 0.90050 0.28220 1.30800 0.0490 Uiso calc R 1.000
H H10B 0.73510 0.35490 1.25850 0.0490 Uiso calc R 1.000
H H10C 0.92150 0.43670 1.25770 0.0490 Uiso calc R 1.000

loop_
_atom_type_symbol
_atom_type_description
_atom_type_scat_dispersion_real
_atom_type_scat_dispersion_imag
_atom_type_scat_source
S S 0.1246 0.1234 'International Tables Vol C Tables 4.2.6.8 and 6.1.1.4'
O O 0.0106 0.0060 'International Tables Vol C Tables 4.2.6.8 and 6.1.1.4'
N N 0.0061 0.0033 'International Tables Vol C Tables 4.2.6.8 and 6.1.1.4'
H H 0.0000 0.0000 'International Tables Vol C Tables 4.2.6.8 and 6.1.1.4'
C C 0.0033 0.0016 'International Tables Vol C Tables 4.2.6.8 and 6.1.1.4'

loop_
_geom_angle_atom_site_label_1
_geom_angle_atom_site_label_2
_geom_angle_atom_site_label_3
_geom_angle
_geom_angle_publ_flag
C3 S1 C7 91.72(6) no
C8 O3 C9 116.87(10) no
HN1A N1 HN1B 120.00 no
C7 N1 HN1A 120.00 no
C7 N1 HN1B 120.00 no
O1 C2 C1 119.18(12) no
O1 C2 C3 118.66(11) no
C1 C2 C3 122.17(11) no
S1 C3 C2 113.26(9) no
C2 C3 C4 134.38(11) no
S1 C3 C4 112.34(9) no
C5 C4 C6 124.25(10) no
C3 C4 C6 111.84(10) no
C3 C4 C5 123.91(11) no
C4 C6 C7 112.44(10) no
C4 C6 C8 128.40(11) no
C7 C6 C8 119.16(10) no
N1 C7 C6 128.26(11) no
S1 C7 N1 120.11(9) no
S1 C7 C6 111.64(9) no
O2 C8 O3 122.18(11) no
O2 C8 C6 124.04(11) no
O3 C8 C6 113.77(10) no
O3 C9 C10 106.24(11) no
C2 C1 H1A 109.00 no
C2 C1 H1B 109.00 no
C2 C1 H1C 109.00 no
C2 C1 H1D 109.00 no
C2 C1 H1E 109.00 no
C2 C1 H1F 109.00 no
H1A C1 H1B 109.00 no
H1A C1 H1C 109.00 no
H1A C1 H1D 141.00 no
H1A C1 H1E 56.00 no
H1A C1 H1F 56.00 no
H1B C1 H1C 110.00 no
H1B C1 H1D 56.00 no
H1B C1 H1E 141.00 no
H1B C1 H1F 56.00 no
H1C C1 H1D 56.00 no
H1C C1 H1E 56.00 no
H1C C1 H1F 141.00 no
H1D C1 H1E 110.00 no
H1D C1 H1F 109.00 no
H1E C1 H1F 109.00 no
C4 C5 H5A 109.00 no
C4 C5 H5B 110.00 no
C4 C5 H5C 109.00 no
C4 C5 H5D 109.00 no
C4 C5 H5E 109.00 no
C4 C5 H5F 109.00 no
H5A C5 H5B 109.00 no
H5A C5 H5C 110.00 no
H5A C5 H5D 141.00 no
H5A C5 H5E 56.00 no
H5A C5 H5F 56.00 no
H5B C5 H5C 109.00 no
H5B C5 H5D 56.00 no
H5B C5 H5E 141.00 no
H5B C5 H5F 56.00 no
H5C C5 H5D 56.00 no
H5C C5 H5E 56.00 no
H5C C5 H5F 141.00 no
H5D C5 H5E 109.00 no
H5D C5 H5F 109.00 no
H5E C5 H5F 109.00 no
O3 C9 H9A 110.00 no
O3 C9 H9B 110.00 no
C10 C9 H9A 111.00 no
C10 C9 H9B 110.00 no
H9A C9 H9B 109.00 no
C9 C10 H10A 109.00 no
C9 C10 H10B 110.00 no
C9 C10 H10C 109.00 no
H10A C10 H10B 109.00 no
H10A C10 H10C 110.00 no
H10B C10 H10C 109.00 no

loop_
_geom_bond_atom_site_label_1
_geom_bond_atom_site_label_2
_geom_bond_distance
_geom_bond_publ_flag
S1 C3 1.7479(13) no
S1 C7 1.7232(12) no
O1 C2 1.2366(15) no
O2 C8 1.2192(16) no
O3 C8 1.3380(15) no
O3 C9 1.4498(15) no
N1 C7 1.3400(16) no
N1 HN1A 0.8600 no
N1 HN1B 0.8600 no
C1 C2 1.5044(19) no
C2 C3 1.4529(18) no
C3 C4 1.3829(17) no
C4 C6 1.4379(17) no
C4 C5 1.5040(17) no
C6 C7 1.4100(17) no
C6 C8 1.4619(17) no
C9 C10 1.5039(19) no
C1 H1A 0.9600 no
C1 H1B 0.9600 no
C1 H1C 0.9600 no
C1 H1D 0.9600 no
C1 H1E 0.9600 no
C1 H1F 0.9600 no
C5 H5A 0.9600 no
C5 H5B 0.9600 no
C5 H5C 0.9600 no
C5 H5D 0.9600 no
C5 H5E 0.9600 no
C5 H5F 0.9600 no
C9 H9A 0.9700 no
C9 H9B 0.9700 no
C10 H10A 0.9600 no
C10 H10B 0.9600 no
C10 H10C 0.9600 no

loop_
_geom_hbond_atom_site_label_D
_geom_hbond_atom_site_label_H
_geom_hbond_atom_site_label_A
_geom_hbond_site_symmetry_A
_geom_hbond_distance_DH
_geom_hbond_distance_HA
_geom_hbond_distance_DA
_geom_hbond_angle_DHA
_geom_hbond_publ_flag
N1 HN1A O2 . 0.86 2.15 2.7404(14) 125 yes
N1 HN1A O2 3_757 0.86 2.40 3.2077(15) 156 yes
N1 HN1B O1 2_646 0.86 2.24 2.9933(14) 147 yes
C5 H5A O3 . 0.96 2.04 2.7978(16) 135 yes

loop_
_geom_torsion_atom_site_label_1
_geom_torsion_atom_site_label_2
_geom_torsion_atom_site_label_3
_geom_torsion_atom_site_label_4
_geom_torsion
_geom_torsion_publ_flag
C7 S1 C3 C2 -178.44(10) no
C7 S1 C3 C4 0.21(10) no
C3 S1 C7 N1 -179.68(11) no
C3 S1 C7 C6 0.76(10) no
C9 O3 C8 O2 3.93(18) no
C9 O3 C8 C6 -177.14(10) no
C8 O3 C9 C10 175.85(11) no
O1 C2 C3 S1 1.18(16) no
O1 C2 C3 C4 -177.07(13) no
C1 C2 C3 S1 -178.56(10) no
C1 C2 C3 C4 3.2(2) no
S1 C3 C4 C5 178.25(10) no
S1 C3 C4 C6 -1.10(13) no
C2 C3 C4 C5 -3.5(2) no
C2 C3 C4 C6 177.16(13) no
C3 C4 C6 C7 1.69(15) no
C3 C4 C6 C8 -179.30(12) no
C5 C4 C6 C7 -177.67(11) no
C5 C4 C6 C8 1.35(19) no
C4 C6 C7 S1 -1.52(13) no
C4 C6 C7 N1 178.96(12) no
C8 C6 C7 S1 179.36(9) no
C8 C6 C7 N1 -0.2(2) no
C4 C6 C8 O2 -174.17(12) no
C4 C6 C8 O3 6.93(18) no
C7 C6 C8 O2 4.79(19) no
C7 C6 C8 O3 -174.12(11) no
